data_7239244
loop_
_publ_author_name
'Mukai, Tomohiro'
'Nishikawa, Keiko'

_publ_section_title
;
 4,5-Dihaloimidazolium-based ionic liquids: effects of halogen-bonding on
 crystal structures and ionic conductivity
;
_journal_issue 43
_journal_name_full 'RSC Advances'
_journal_page_first 19952
_journal_paper_doi 10.1039/c3ra43899f
_journal_volume 3
_journal_year 2013
_chemical_formula_moiety 'C6 H9 N2 I2, C2 F6 N1 O4 S2'
_chemical_formula_sum 'C8 H9 F6 I2 N3 O4 S2'
_chemical_formula_weight 643.10
_chemical_name_systematic '4,5-diiodo-1-ethyl-3-methylimidazolium bis(trifluoromethanesulfonyl)amide'
_space_group_IT_number 61
_space_group_name_Hall '-P 2ac 2ab'
_space_group_name_H-M_alt 'P b c a'
_symmetry_cell_setting orthorhombic
_symmetry_Int_Tables_number 61
_symmetry_space_group_name_H-M 'P b c a'
_atom_sites_solution_hydrogens geom
_atom_sites_solution_primary direct
_atom_sites_solution_secondary difmap
_audit_creation_method SHELXL-97
_cell_angle_alpha 90.00
_cell_angle_beta 90.00
_cell_angle_gamma 90.00
_cell_formula_units_Z 8
_cell_length_a 8.2841(4)
_cell_length_b 16.1160(8)
_cell_length_c 26.3361(14)
_cell_measurement_reflns_used 2977
_cell_measurement_temperature 173
_cell_measurement_theta_max 25.87
_cell_measurement_theta_min 2.53
_cell_volume 3516.0(3)
_computing_cell_refinement 'Bruker SAINT'
_computing_data_collection 'Bruker APEX2'
_computing_data_reduction 'Bruker SAINT'
_computing_molecular_graphics 'Bruker SHELXTL'
_computing_publication_material 'Bruker SHELXTL'
_computing_structure_refinement 'SHELXL-97 (Sheldrick, 2008)'
_computing_structure_solution 'SHELXS-97 (Sheldrick, 2008)'
_diffrn_ambient_temperature 173
_diffrn_detector_area_resol_mean 8.333
_diffrn_measured_fraction_theta_full 1.000
_diffrn_measured_fraction_theta_max 0.938
_diffrn_measurement_device_type 'Bruker APEX-II CCD'
_diffrn_measurement_method '\f and \w scans'
_diffrn_radiation_monochromator graphite
_diffrn_radiation_type MoK\a
_diffrn_radiation_wavelength 0.71073
_diffrn_reflns_av_R_equivalents 0.0385
_diffrn_reflns_av_sigmaI/netI 0.0322
_diffrn_reflns_limit_h_max 11
_diffrn_reflns_limit_h_min -7
_diffrn_reflns_limit_k_max 21
_diffrn_reflns_limit_k_min -21
_diffrn_reflns_limit_l_max 33
_diffrn_reflns_limit_l_min -30
_diffrn_reflns_number 18783
_diffrn_reflns_theta_full 25.00
_diffrn_reflns_theta_max 28.56
_diffrn_reflns_theta_min 1.55
_diffrn_source 'fine-focus sealed tube'
_exptl_absorpt_coefficient_mu 3.895
_exptl_absorpt_correction_T_max 0.8291
_exptl_absorpt_correction_T_min 0.5927
_exptl_absorpt_correction_type empirical
_exptl_absorpt_process_details 'SADABS Sheldrick 1996'
_exptl_crystal_colour colourless
_exptl_crystal_density_diffrn 2.430
_exptl_crystal_density_method 'not measured'
_exptl_crystal_description plate
_exptl_crystal_F_000 2416
_exptl_crystal_size_max 0.15
_exptl_crystal_size_mid 0.15
_exptl_crystal_size_min 0.05
_refine_diff_density_max 0.429
_refine_diff_density_min -1.117
_refine_diff_density_rms 0.124
_refine_ls_extinction_method none
_refine_ls_goodness_of_fit_ref 1.024
_refine_ls_hydrogen_treatment constr
_refine_ls_matrix_type full
_refine_ls_number_parameters 228
_refine_ls_number_reflns 4197
_refine_ls_number_restraints 0
_refine_ls_restrained_S_all 1.024
_refine_ls_R_factor_all 0.0466
_refine_ls_R_factor_gt 0.0307
_refine_ls_shift/su_max 0.001
_refine_ls_shift/su_mean 0.000
_refine_ls_structure_factor_coef Fsqd
_refine_ls_weighting_details 'calc w=1/[\s^2^(Fo^2^)+(0.0302P)^2^+0.0000P] where P=(Fo^2^+2Fc^2^)/3'
_refine_ls_weighting_scheme calc
_refine_ls_wR_factor_gt 0.0654
_refine_ls_wR_factor_ref 0.0704
_reflns_number_gt 3156
_reflns_number_total 4197
_reflns_threshold_expression >2sigma(I)
_cod_data_source_file c3ra43899f.txt
_cod_data_source_block i2emimtfsa
_cod_database_code 7239244

loop_
_symmetry_equiv_pos_as_xyz
'x, y, z'
'-x+1/2, -y, z+1/2'
'-x, y+1/2, -z+1/2'
'x+1/2, -y+1/2, -z'
'-x, -y, -z'
'x-1/2, y, -z-1/2'
'x, -y-1/2, z-1/2'
'-x-1/2, y-1/2, z'

loop_
_atom_site_label
_atom_site_type_symbol
_atom_site_fract_x
_atom_site_fract_y
_atom_site_fract_z
_atom_site_U_iso_or_equiv
_atom_site_adp_type
_atom_site_occupancy
_atom_site_symmetry_multiplicity
_atom_site_calc_flag
_atom_site_refinement_flags
C8 C 0.1503(4) 0.9786(2) 0.18665(13) 0.0313(8) Uani 1 1 d .
N2 N 0.6108(3) 0.76508(15) 0.09565(10) 0.0234(6) Uani 1 1 d .
I1 I 0.73013(3) 0.698838(15) -0.006334(10) 0.03365(8) Uani 1 1 d .
I2 I 0.76588(3) 0.941231(14) -0.011993(9) 0.03118(8) Uani 1 1 d .
S2 S 0.10171(10) 0.92755(5) 0.12642(3) 0.02313(18) Uani 1 1 d .
O4 O 0.2563(3) 0.91067(14) 0.10401(9) 0.0300(6) Uani 1 1 d .
N3 N -0.0026(3) 0.85013(15) 0.13988(10) 0.0258(6) Uani 1 1 d .
S1 S 0.06633(10) 0.76144(5) 0.15526(3) 0.0265(2) Uani 1 1 d .
O3 O 0.0016(3) 0.98730(13) 0.10175(8) 0.0334(6) Uani 1 1 d .
O2 O 0.2355(3) 0.75775(14) 0.16488(9) 0.0348(6) Uani 1 1 d .
O1 O -0.0077(4) 0.69861(13) 0.12521(10) 0.0419(7) Uani 1 1 d .
F5 F 0.0179(3) 0.99518(13) 0.21293(8) 0.0491(6) Uani 1 1 d .
N1 N 0.6290(3) 0.89901(14) 0.09252(9) 0.0192(6) Uani 1 1 d .
C3 C 0.6857(4) 0.86852(19) 0.04657(11) 0.0206(7) Uani 1 1 d .
C1 C 0.5848(4) 0.83458(18) 0.12093(12) 0.0224(7) Uani 1 1 d .
H1 H 0.5414 0.8381 0.1542 0.027 Uiso 1 1 calc R
C5 C 0.6167(4) 0.98686(18) 0.10747(12) 0.0252(7) Uani 1 1 d .
H5A H 0.5131 1.0097 0.0950 0.030 Uiso 1 1 calc R
H5B H 0.7052 1.0185 0.0912 0.030 Uiso 1 1 calc R
C2 C 0.6751(4) 0.78415(19) 0.04864(12) 0.0223(7) Uani 1 1 d .
C7 C -0.0310(4) 0.7499(2) 0.21719(13) 0.0326(8) Uani 1 1 d .
F3 F 0.0086(3) 0.80965(12) 0.24914(7) 0.0414(6) Uani 1 1 d .
F1 F 0.0129(3) 0.67793(12) 0.23805(8) 0.0506(6) Uani 1 1 d .
C4 C 0.5748(5) 0.68108(17) 0.11523(14) 0.0325(9) Uani 1 1 d .
H4A H 0.5154 0.6856 0.1473 0.049 Uiso 1 1 calc R
H4B H 0.6760 0.6510 0.1210 0.049 Uiso 1 1 calc R
H4C H 0.5091 0.6509 0.0904 0.049 Uiso 1 1 calc R
F4 F 0.2456(2) 0.93168(12) 0.21542(8) 0.0392(5) Uani 1 1 d .
F6 F 0.2269(3) 1.04928(12) 0.17727(9) 0.0494(6) Uani 1 1 d .
F2 F -0.1902(3) 0.74922(16) 0.21196(8) 0.0554(7) Uani 1 1 d .
C6 C 0.6259(5) 0.9980(2) 0.16386(12) 0.0351(9) Uani 1 1 d .
H6A H 0.5338 0.9703 0.1799 0.053 Uiso 1 1 calc R
H6B H 0.6235 1.0573 0.1720 0.053 Uiso 1 1 calc R
H6C H 0.7266 0.9737 0.1765 0.053 Uiso 1 1 calc R

loop_
_atom_site_aniso_label
_atom_site_aniso_U_11
_atom_site_aniso_U_22
_atom_site_aniso_U_33
_atom_site_aniso_U_23
_atom_site_aniso_U_13
_atom_site_aniso_U_12
C8 0.029(2) 0.032(2) 0.032(2) 0.0009(16) -0.0013(16) -0.0001(17)
N2 0.0240(15) 0.0198(14) 0.0264(15) 0.0036(11) 0.0010(12) -0.0021(12)
I1 0.03638(15) 0.02976(14) 0.03482(16) -0.01153(10) 0.00562(10) -0.00416(11)
I2 0.04066(16) 0.03083(14) 0.02206(14) 0.00523(9) 0.00270(10) -0.00721(10)
S2 0.0231(4) 0.0265(4) 0.0198(4) 0.0019(3) -0.0008(3) -0.0005(4)
O4 0.0273(14) 0.0329(13) 0.0297(14) -0.0019(11) 0.0088(10) -0.0030(11)
N3 0.0239(15) 0.0265(14) 0.0271(15) 0.0049(12) -0.0018(12) -0.0004(13)
S1 0.0268(5) 0.0253(4) 0.0274(4) 0.0016(4) 0.0019(4) -0.0012(4)
O3 0.0346(14) 0.0325(13) 0.0332(14) 0.0125(11) -0.0081(11) 0.0038(12)
O2 0.0265(14) 0.0334(14) 0.0446(16) 0.0059(12) 0.0030(11) 0.0050(11)
O1 0.0582(19) 0.0311(13) 0.0365(15) -0.0058(11) -0.0019(13) -0.0119(14)
F5 0.0411(14) 0.0685(16) 0.0377(13) -0.0212(11) 0.0068(10) 0.0060(12)
N1 0.0170(14) 0.0195(13) 0.0210(14) -0.0017(11) -0.0004(11) 0.0004(11)
C3 0.0190(17) 0.0273(17) 0.0156(16) 0.0015(13) -0.0023(12) -0.0002(14)
C1 0.0240(18) 0.0230(16) 0.0201(17) 0.0002(13) 0.0003(13) -0.0028(14)
C5 0.0262(18) 0.0198(16) 0.0295(19) 0.0007(14) 0.0017(14) -0.0021(14)
C2 0.0219(17) 0.0230(17) 0.0219(17) -0.0007(13) -0.0002(13) -0.0034(14)
C7 0.028(2) 0.038(2) 0.031(2) 0.0086(17) -0.0015(16) -0.0062(17)
F3 0.0518(15) 0.0447(13) 0.0276(12) -0.0014(9) 0.0013(11) -0.0031(11)
F1 0.0701(18) 0.0395(13) 0.0421(14) 0.0183(10) -0.0017(12) -0.0067(12)
C4 0.039(2) 0.0176(16) 0.041(2) 0.0052(15) 0.0030(18) -0.0049(15)
F4 0.0407(14) 0.0467(13) 0.0301(12) 0.0011(9) -0.0115(9) -0.0032(10)
F6 0.0610(17) 0.0320(12) 0.0552(16) -0.0054(10) -0.0090(12) -0.0135(11)
F2 0.0294(13) 0.0961(19) 0.0407(14) 0.0131(13) 0.0040(10) -0.0157(13)
C6 0.039(2) 0.035(2) 0.031(2) -0.0075(15) 0.0006(17) -0.0010(17)

loop_
_atom_type_symbol
_atom_type_description
_atom_type_scat_dispersion_real
_atom_type_scat_dispersion_imag
_atom_type_scat_source
C C 0.0033 0.0016 'International Tables Vol C Tables 4.2.6.8 and 6.1.1.4'
H H 0.0000 0.0000 'International Tables Vol C Tables 4.2.6.8 and 6.1.1.4'
N N 0.0061 0.0033 'International Tables Vol C Tables 4.2.6.8 and 6.1.1.4'
O O 0.0106 0.0060 'International Tables Vol C Tables 4.2.6.8 and 6.1.1.4'
F F 0.0171 0.0103 'International Tables Vol C Tables 4.2.6.8 and 6.1.1.4'
S S 0.1246 0.1234 'International Tables Vol C Tables 4.2.6.8 and 6.1.1.4'
I I -0.4742 1.8119 'International Tables Vol C Tables 4.2.6.8 and 6.1.1.4'

loop_
_geom_angle_atom_site_label_1
_geom_angle_atom_site_label_2
_geom_angle_atom_site_label_3
_geom_angle
F5 C8 F6 108.6(3)
F5 C8 F4 108.0(3)
F6 C8 F4 108.0(3)
F5 C8 S2 111.2(2)
F6 C8 S2 109.2(2)
F4 C8 S2 111.6(2)
C1 N2 C2 109.0(2)
C1 N2 C4 124.6(3)
C2 N2 C4 126.4(3)
O3 S2 O4 117.32(14)
O3 S2 N3 108.75(15)
O4 S2 N3 115.86(14)
O3 S2 C8 102.64(15)
O4 S2 C8 104.19(16)
N3 S2 C8 106.50(15)
S2 N3 S1 125.30(18)
O1 S1 O2 119.50(16)
O1 S1 N3 110.03(15)
O2 S1 N3 115.82(15)
O1 S1 C7 103.49(16)
O2 S1 C7 105.70(15)
N3 S1 C7 99.24(15)
C1 N1 C3 107.9(2)
C1 N1 C5 125.5(2)
C3 N1 C5 126.6(2)
C2 C3 N1 107.2(3)
C2 C3 I2 128.4(2)
N1 C3 I2 124.3(2)
N2 C1 N2 109.5(3)
N2 C1 H1 125.3
N1 C1 H1 125.3
N1 C5 C6 112.1(2)
N1 C5 H5A 109.2
C6 C5 H5A 109.2
N1 C5 H5B 109.2
C6 C5 H5B 109.2
H5A C5 H5B 107.9
C3 C2 N2 106.4(3)
C3 C2 I1 128.8(2)
N2 C2 I1 124.7(2)
F3 C7 F2 108.6(3)
F3 C7 F1 107.7(3)
F2 C7 F1 107.9(3)
F3 C7 S1 112.6(2)
F2 C7 S1 110.3(2)
F1 C7 S1 109.6(2)
N2 C4 H4A 109.5
N2 C4 H4B 109.5
H4A C4 H4B 109.5
N2 C4 H4C 109.5
H4A C4 H4C 109.5
H4B C4 H4C 109.5
C5 C6 H6A 109.5
C5 C6 H6B 109.5
H6A C6 H6B 109.5
C5 C6 H6C 109.5
H6A C6 H6C 109.5
H6B C6 H6C 109.5

loop_
_geom_bond_atom_site_label_1
_geom_bond_atom_site_label_2
_geom_bond_distance
C8 F5 1.324(4)
C8 F6 1.328(4)
C8 F4 1.330(4)
C8 S2 1.831(4)
N2 C1 1.321(4)
N2 C2 1.382(4)
N2 C4 1.479(3)
I1 C2 2.048(3)
I2 C3 2.048(3)
S2 O3 1.427(2)
S2 O4 1.436(2)
S2 N3 1.559(3)
N3 S1 1.592(3)
S1 O1 1.424(2)
S1 O2 1.425(2)
S1 C7 1.829(4)
N1 C1 1.331(4)
N1 C3 1.388(4)
N1 C5 1.473(4)
C3 C2 1.364(4)
C1 H1 0.9500
C5 C6 1.498(4)
C5 H5A 0.9900
C5 H5B 0.9900
C7 F3 1.321(4)
C7 F2 1.327(4)
C7 F1 1.333(4)
C4 H4A 0.9800
C4 H4B 0.9800
C4 H4C 0.9800
C6 H6A 0.9800
C6 H6B 0.9800
C6 H6C 0.9800

loop_
_geom_torsion_atom_site_label_1
_geom_torsion_atom_site_label_2
_geom_torsion_atom_site_label_3
_geom_torsion_atom_site_label_4
_geom_torsion
F5 C8 S2 O3 59.7(3)
F6 C8 S2 O3 -60.2(3)
F4 C8 S2 O3 -179.6(2)
F5 C8 S2 O4 -177.5(2)
F6 C8 S2 O4 62.6(3)
F4 C8 S2 O4 -56.8(3)
F5 C8 S2 N3 -54.5(3)
F6 C8 S2 N3 -174.4(2)
F4 C8 S2 N3 66.2(3)
O3 S2 N3 S1 164.43(19)
O4 S2 N3 S1 29.7(3)
C8 S2 N3 S1 -85.6(2)
S2 N3 S1 O1 -129.1(2)
S2 N3 S1 O2 10.3(3)
S2 N3 S1 C7 122.8(2)
C1 N1 C3 C2 -0.4(3)
C5 N1 C3 C2 -179.6(3)
C1 N1 C3 I2 178.9(2)
C5 N1 C3 I2 -0.3(4)
C2 N2 C1 N1 0.1(4)
C4 N2 C1 N1 -179.5(3)
C3 N1 C1 N2 0.2(4)
C5 N1 C1 N2 179.3(3)
C1 N1 C5 C6 27.6(4)
C3 N1 C5 C6 -153.4(3)
N1 C3 C2 N2 0.5(3)
I2 C3 C2 N2 -178.8(2)
N1 C3 C2 I1 177.8(2)
I2 C3 C2 I1 -1.5(4)
C1 N2 C2 C3 -0.4(4)
C4 N2 C2 C3 179.2(3)
C1 N2 C2 I1 -177.8(2)
C4 N2 C2 I1 1.8(5)
O1 S1 C7 F3 -172.6(2)
O2 S1 C7 F3 61.0(3)
N3 S1 C7 F3 -59.3(3)
O1 S1 C7 F2 -51.1(3)
O2 S1 C7 F2 -177.5(2)
N3 S1 C7 F2 62.2(3)
O1 S1 C7 F1 67.5(3)
O2 S1 C7 F1 -58.9(3)
N3 S1 C7 F1 -179.2(2)
